data_7023303
loop_
_publ_author_name
'Biswas, Rituparna'
'Diaz, Carmen'
'Bauz\'a, Antonio'
'Frontera, Antonio'
'Ghosh, Ashutosh'

_publ_section_title
;
 Synthesis, crystal structure, magnetic property and DFT calculations of
 an unusual dinuclear \m2-alkoxido bridged iron(III) complex.
;
_journal_issue 34
_journal_name_full 'Dalton transactions (Cambridge, England : 2003)'
_journal_page_first 12274
_journal_page_last 12283
_journal_paper_doi 10.1039/c3dt51153g
_journal_volume 42
_journal_year 2013
_chemical_formula_sum 'C38 H38 Fe2 N4 O6'
_chemical_formula_weight 758.42
_chemical_name_systematic
;
?
;
_space_group_IT_number 2
_symmetry_space_group_name_Hall '-P 1'
_symmetry_space_group_name_H-M 'P -1'
_atom_sites_solution_hydrogens geom
_atom_sites_solution_primary direct
_atom_sites_solution_secondary difmap
_audit_creation_method SHELXL-97
_cell_angle_alpha 83.287(5)
_cell_angle_beta 83.219(5)
_cell_angle_gamma 84.359(5)
_cell_formula_units_Z 1
_cell_length_a 8.823(5)
_cell_length_b 9.225(5)
_cell_length_c 10.639(5)
_cell_measurement_temperature 293(2)
_cell_volume 850.8(8)
_computing_cell_refinement 'Bruker SMART'
_computing_data_collection 'Bruker SMART'
_computing_data_reduction 'Bruker SAINT'
_computing_molecular_graphics 'Ortep-3 for windows (Farrugia, 1997)'
_computing_publication_material 'Platon99 (Spek, 1999)'
_computing_structure_refinement 'SHELXL-97 (Sheldrick, 1997)'
_computing_structure_solution 'SHELXS-97 (Sheldrick, 1997)'
_diffrn_ambient_temperature 293(2)
_diffrn_measured_fraction_theta_full 0.958
_diffrn_measured_fraction_theta_max 0.958
_diffrn_radiation_monochromator graphite
_diffrn_radiation_source 'fine-focus sealed tube'
_diffrn_radiation_type MoK\a
_diffrn_radiation_wavelength 0.71073
_diffrn_reflns_av_R_equivalents 0.0236
_diffrn_reflns_av_sigmaI/netI 0.0348
_diffrn_reflns_limit_h_max 10
_diffrn_reflns_limit_h_min -10
_diffrn_reflns_limit_k_max 11
_diffrn_reflns_limit_k_min -11
_diffrn_reflns_limit_l_max 13
_diffrn_reflns_limit_l_min -12
_diffrn_reflns_number 6347
_diffrn_reflns_theta_full 26.01
_diffrn_reflns_theta_max 26.01
_diffrn_reflns_theta_min 1.94
_exptl_absorpt_coefficient_mu 0.907
_exptl_absorpt_correction_T_max 0.9476
_exptl_absorpt_correction_T_min 0.8990
_exptl_absorpt_correction_type empirical
_exptl_absorpt_process_details sadabs
_exptl_crystal_density_diffrn 1.488
_exptl_crystal_density_method 'not measured'
_exptl_crystal_F_000 398
_exptl_crystal_size_max 0.12
_exptl_crystal_size_mid 0.08
_exptl_crystal_size_min 0.06
_refine_diff_density_max 0.385
_refine_diff_density_min -0.251
_refine_diff_density_rms 0.066
_refine_ls_extinction_method none
_refine_ls_goodness_of_fit_ref 1.064
_refine_ls_hydrogen_treatment mixed
_refine_ls_matrix_type full
_refine_ls_number_parameters 302
_refine_ls_number_reflns 3208
_refine_ls_number_restraints 0
_refine_ls_restrained_S_all 1.064
_refine_ls_R_factor_all 0.0438
_refine_ls_R_factor_gt 0.0364
_refine_ls_shift/su_max 0.001
_refine_ls_shift/su_mean 0.000
_refine_ls_structure_factor_coef Fsqd
_refine_ls_weighting_details 'calc w=1/[\s^2^(Fo^2^)+(0.0651P)^2^+0.1988P] where P=(Fo^2^+2Fc^2^)/3'
_refine_ls_weighting_scheme calc
_refine_ls_wR_factor_gt 0.0991
_refine_ls_wR_factor_ref 0.1087
_reflns_number_gt 2756
_reflns_number_total 3208
_reflns_threshold_expression >2sigma(I)
_cod_data_source_file c3dt51153g.txt
_cod_data_source_block 1
_cod_original_sg_symbol_H-M P-1
_cod_database_code 7023303

loop_
_symmetry_equiv_pos_as_xyz
'x, y, z'
'-x, -y, -z'

loop_
_atom_site_label
_atom_site_type_symbol
_atom_site_fract_x
_atom_site_fract_y
_atom_site_fract_z
_atom_site_U_iso_or_equiv
_atom_site_adp_type
_atom_site_occupancy
_atom_site_symmetry_multiplicity
_atom_site_calc_flag
Fe1 Fe 0.91520(4) 0.07746(4) 0.88343(3) 0.03329(15) Uani 1 1 d
O3 O 0.76794(19) 0.22671(18) 0.94802(17) 0.0369(4) Uani 1 1 d
O1 O 0.91985(19) -0.10641(17) 1.01310(17) 0.0363(4) Uani 1 1 d
O2 O 0.9566(2) 0.2039(2) 0.73122(19) 0.0465(5) Uani 1 1 d
N1 N 0.7158(2) -0.0247(2) 0.8606(2) 0.0357(5) Uani 1 1 d
N2 N 1.0354(2) -0.0894(2) 0.7691(2) 0.0401(5) Uani 1 1 d
C14 C 0.5722(3) 0.2031(3) 0.8135(2) 0.0365(6) Uani 1 1 d
C6 C 1.1504(3) 0.0717(3) 0.5992(3) 0.0428(6) Uani 1 1 d
C1 C 1.0682(3) 0.2017(3) 0.6383(2) 0.0404(6) Uani 1 1 d
C13 C 0.4501(3) -0.0367(3) 0.8208(3) 0.0448(7) Uani 1 1 d
C7 C 1.1200(3) -0.0733(3) 0.6617(3) 0.0414(6) Uani 1 1 d
C19 C 0.6593(3) 0.2869(3) 0.8790(2) 0.0340(5) Uani 1 1 d
C10 C 0.8895(3) -0.2218(3) 0.9457(3) 0.0410(6) Uani 1 1 d
C12 C 0.5883(3) 0.0428(3) 0.8309(2) 0.0345(5) Uani 1 1 d
C18 C 0.6212(3) 0.4373(3) 0.8735(3) 0.0455(7) Uani 1 1 d
C11 C 0.7298(3) -0.1822(3) 0.9020(3) 0.0403(6) Uani 1 1 d
C9 C 1.0121(3) -0.2368(3) 0.8347(3) 0.0445(7) Uani 1 1 d
C8 C 1.1942(5) -0.2053(5) 0.5989(4) 0.0614(9) Uani 1 1 d
C5 C 1.2679(4) 0.0894(4) 0.4974(3) 0.0582(8) Uani 1 1 d
C2 C 1.1050(4) 0.3374(4) 0.5736(3) 0.0500(7) Uani 1 1 d
C16 C 0.4269(4) 0.4264(4) 0.7383(4) 0.0629(9) Uani 1 1 d
C3 C 1.2210(4) 0.3480(4) 0.4754(3) 0.0602(9) Uani 1 1 d
C15 C 0.4577(4) 0.2780(3) 0.7440(3) 0.0514(7) Uani 1 1 d
C4 C 1.3039(4) 0.2223(4) 0.4387(3) 0.0643(9) Uani 1 1 d
C17 C 0.5075(4) 0.5057(3) 0.8055(4) 0.0592(9) Uani 1 1 d
H10 H 0.892(3) -0.312(3) 0.999(3) 0.036(7) Uiso 1 1 d
H18 H 0.667(4) 0.484(3) 0.916(3) 0.049(9) Uiso 1 1 d
H17 H 0.481(4) 0.602(4) 0.807(3) 0.066(10) Uiso 1 1 d
H2 H 1.050(3) 0.414(3) 0.601(3) 0.037(7) Uiso 1 1 d
H15 H 0.402(4) 0.227(4) 0.704(3) 0.065(10) Uiso 1 1 d
H5 H 1.320(4) 0.015(4) 0.472(3) 0.058(10) Uiso 1 1 d
H3 H 1.252(4) 0.440(4) 0.435(3) 0.058(9) Uiso 1 1 d
H16 H 0.360(4) 0.474(4) 0.690(4) 0.077(11) Uiso 1 1 d
H4 H 1.391(4) 0.230(4) 0.376(4) 0.076(11) Uiso 1 1 d
H13B H 0.441(4) -0.048(4) 0.734(4) 0.082(12) Uiso 1 1 d
H13A H 0.365(4) 0.011(4) 0.845(4) 0.070(11) Uiso 1 1 d
H13C H 0.461(4) -0.131(4) 0.862(4) 0.074(11) Uiso 1 1 d
H8C H 1.294(6) -0.226(5) 0.612(5) 0.111(17) Uiso 1 1 d
H8A H 1.150(6) -0.283(6) 0.630(5) 0.12(2) Uiso 1 1 d
H8B H 1.203(5) -0.181(5) 0.519(5) 0.106(18) Uiso 1 1 d
H11A H 0.654(3) -0.203(3) 0.967(3) 0.038(7) Uiso 1 1 d
H11B H 0.718(3) -0.238(3) 0.832(3) 0.038(7) Uiso 1 1 d
H9A H 0.986(3) -0.301(3) 0.780(3) 0.044(8) Uiso 1 1 d
H9B H 1.115(4) -0.283(4) 0.873(3) 0.068(10) Uiso 1 1 d

loop_
_atom_site_aniso_label
_atom_site_aniso_U_11
_atom_site_aniso_U_22
_atom_site_aniso_U_33
_atom_site_aniso_U_23
_atom_site_aniso_U_13
_atom_site_aniso_U_12
Fe1 0.0301(2) 0.0319(2) 0.0390(2) -0.00298(15) -0.01036(15) -0.00118(14)
O3 0.0338(9) 0.0368(9) 0.0419(10) -0.0070(7) -0.0104(8) -0.0011(7)
O1 0.0361(9) 0.0302(9) 0.0453(10) -0.0033(7) -0.0143(8) -0.0046(7)
O2 0.0413(10) 0.0444(10) 0.0484(11) 0.0040(9) -0.0003(9) 0.0060(8)
N1 0.0338(11) 0.0332(11) 0.0418(12) -0.0053(9) -0.0115(9) -0.0019(9)
N2 0.0353(12) 0.0388(11) 0.0485(13) -0.0080(10) -0.0140(10) 0.0000(9)
C14 0.0311(13) 0.0380(13) 0.0398(14) -0.0010(11) -0.0067(10) -0.0009(10)
C6 0.0366(14) 0.0578(17) 0.0361(14) -0.0068(12) -0.0119(11) -0.0028(12)
C1 0.0333(13) 0.0523(15) 0.0357(14) -0.0001(11) -0.0116(11) -0.0007(11)
C13 0.0373(16) 0.0453(16) 0.0547(19) -0.0095(14) -0.0142(13) -0.0021(13)
C7 0.0320(13) 0.0519(16) 0.0437(15) -0.0126(12) -0.0148(12) 0.0012(11)
C19 0.0281(12) 0.0369(13) 0.0366(13) -0.0039(10) -0.0009(10) -0.0034(10)
C10 0.0441(15) 0.0302(13) 0.0514(16) -0.0032(12) -0.0193(12) -0.0011(11)
C12 0.0316(13) 0.0391(13) 0.0350(13) -0.0072(10) -0.0073(10) -0.0054(10)
C18 0.0458(16) 0.0380(15) 0.0548(18) -0.0060(13) -0.0132(14) -0.0034(12)
C11 0.0417(15) 0.0335(13) 0.0491(16) -0.0070(12) -0.0155(13) -0.0043(11)
C9 0.0475(16) 0.0339(14) 0.0549(17) -0.0105(12) -0.0152(13) 0.0017(12)
C8 0.056(2) 0.062(2) 0.068(3) -0.0230(19) -0.0054(18) 0.0072(18)
C5 0.057(2) 0.072(2) 0.0448(18) -0.0123(16) -0.0015(15) 0.0042(17)
C2 0.0457(16) 0.0570(18) 0.0454(17) 0.0046(14) -0.0099(13) -0.0003(14)
C16 0.061(2) 0.0464(17) 0.083(2) 0.0063(16) -0.0381(19) 0.0030(15)
C3 0.058(2) 0.073(2) 0.0465(18) 0.0131(16) -0.0064(15) -0.0157(17)
C15 0.0488(17) 0.0492(17) 0.0595(19) -0.0040(14) -0.0246(15) -0.0002(14)
C4 0.060(2) 0.088(3) 0.0419(18) -0.0023(17) 0.0046(15) -0.0094(19)
C17 0.0570(19) 0.0351(15) 0.086(2) 0.0008(15) -0.0212(17) 0.0029(14)

loop_
_atom_type_symbol
_atom_type_description
_atom_type_scat_dispersion_real
_atom_type_scat_dispersion_imag
_atom_type_scat_source
C C 0.0033 0.0016 'International Tables Vol C Tables 4.2.6.8 and 6.1.1.4'
H H 0.0000 0.0000 'International Tables Vol C Tables 4.2.6.8 and 6.1.1.4'
N N 0.0061 0.0033 'International Tables Vol C Tables 4.2.6.8 and 6.1.1.4'
O O 0.0106 0.0060 'International Tables Vol C Tables 4.2.6.8 and 6.1.1.4'
Fe Fe 0.3463 0.8444 'International Tables Vol C Tables 4.2.6.8 and 6.1.1.4'

loop_
_geom_angle_atom_site_label_1
_geom_angle_atom_site_label_2
_geom_angle_atom_site_label_3
_geom_angle
_geom_angle_site_symmetry_1
_geom_angle_site_symmetry_3
O2 Fe1 O3 89.53(8) . .
O2 Fe1 O1 103.73(9) . 2_757
O3 Fe1 O1 96.86(8) . 2_757
O2 Fe1 O1 160.62(8) . .
O3 Fe1 O1 109.76(8) . .
O1 Fe1 O1 76.51(8) 2_757 .
O2 Fe1 N1 105.97(9) . .
O3 Fe1 N1 83.22(8) . .
O1 Fe1 N1 150.30(8) 2_757 .
O1 Fe1 N1 75.58(7) . .
O2 Fe1 N2 83.13(9) . .
O3 Fe1 N2 163.36(8) . .
O1 Fe1 N2 99.38(8) 2_757 .
O1 Fe1 N2 77.77(9) . .
N1 Fe1 N2 84.48(9) . .
C19 O3 Fe1 119.91(16) . .
C10 O1 Fe1 133.84(15) . 2_757
C10 O1 Fe1 105.32(15) . .
Fe1 O1 Fe1 103.49(8) 2_757 .
C1 O2 Fe1 132.59(16) . .
C12 N1 C11 121.7(2) . .
C12 N1 Fe1 125.34(17) . .
C11 N1 Fe1 112.31(15) . .
C7 N2 C9 120.7(2) . .
C7 N2 Fe1 129.33(19) . .
C9 N2 Fe1 109.93(18) . .
C15 C14 C19 118.1(2) . .
C15 C14 C12 120.4(2) . .
C19 C14 C12 121.1(2) . .
C5 C6 C1 116.5(3) . .
C5 C6 C7 120.9(3) . .
C1 C6 C7 122.5(2) . .
O2 C1 C2 117.0(3) . .
O2 C1 C6 123.9(2) . .
C2 C1 C6 119.1(3) . .
N2 C7 C6 121.2(2) . .
N2 C7 C8 120.6(3) . .
C6 C7 C8 118.1(3) . .
O3 C19 C18 119.4(2) . .
O3 C19 C14 122.7(2) . .
C18 C19 C14 117.8(2) . .
O1 C10 C9 109.1(2) . .
O1 C10 C11 106.7(2) . .
C9 C10 C11 112.1(2) . .
N1 C12 C14 119.5(2) . .
N1 C12 C13 122.4(2) . .
C14 C12 C13 118.0(2) . .
C17 C18 C19 122.1(3) . .
N1 C11 C10 107.7(2) . .
N2 C9 C10 108.4(2) . .
C4 C5 C6 123.2(3) . .
C3 C2 C1 121.8(3) . .
C15 C16 C17 119.4(3) . .
C2 C3 C4 119.5(3) . .
C16 C15 C14 122.2(3) . .
C5 C4 C3 119.9(3) . .
C18 C17 C16 120.4(3) . .

loop_
_geom_bond_atom_site_label_1
_geom_bond_atom_site_label_2
_geom_bond_distance
_geom_bond_site_symmetry_2
Fe1 O2 1.902(2) .
Fe1 O3 1.9274(18) .
Fe1 O1 1.9811(18) 2_757
Fe1 O1 2.0578(18) .
Fe1 N1 2.127(2) .
Fe1 N2 2.187(2) .
O3 C19 1.317(3) .
O1 C10 1.413(3) .
O1 Fe1 1.9811(18) 2_757
O2 C1 1.310(3) .
N1 C12 1.286(3) .
N1 C11 1.466(3) .
N2 C7 1.291(4) .
N2 C9 1.475(4) .
C14 C15 1.401(4) .
C14 C19 1.428(4) .
C14 C12 1.464(4) .
C6 C5 1.415(4) .
C6 C1 1.419(4) .
C6 C7 1.457(4) .
C1 C2 1.404(4) .
C13 C12 1.504(4) .
C7 C8 1.512(4) .
C19 C18 1.391(4) .
C10 C9 1.513(4) .
C10 C11 1.533(4) .
C18 C17 1.367(4) .
C5 C4 1.358(5) .
C2 C3 1.376(4) .
C16 C15 1.365(4) .
C16 C17 1.377(5) .
C3 C4 1.380(5) .
